data_7716593
loop_
_publ_author_name
'Ismael, Fouad'
'Fleming, Cassandra L.'
'Christopher, Timothy D.'
'S&#xf6;hnel, Tilo'
'Zhou, Yuchen'
'Krenske, Elizabeth H.'
'Gahan, Lawrence R.'
'Blackman, Allan G.'

_publ_section_title
;
 Co(III) complexes of the pentadentate NHC ligand PY4Im: carbene-induced
 <i>trans</i> influences and the non-disappearing <sup>13</sup>C NMR peak.
;
_journal_issue 30
_journal_name_full 'Dalton transactions (Cambridge, England : 2003)'
_journal_page_first 12688
_journal_page_last 12697
_journal_paper_doi 10.1039/d4dt01579g
_journal_volume 53
_journal_year 2024
_chemical_formula_moiety 'C25 H20 Co N15, C2 H6 O S'
_chemical_formula_sum 'C27 H26 Co N15 O S'
_chemical_formula_weight 667.62
_space_group_crystal_system triclinic
_space_group_IT_number 2
_space_group_name_Hall '-P 1'
_space_group_name_H-M_alt 'P -1'
_atom_sites_solution_hydrogens geom
_atom_sites_solution_primary direct
_audit_creation_date 2024-07-05
_audit_creation_method
;
Olex2 1.5
(compiled 2024.01.12 svn.r2f8d729c for OlexSys, GUI svn.r6928)
;
_audit_update_record
;
2024-07-06 deposited with the CCDC.	2024-07-10 downloaded from the CCDC.
;
_cell_angle_alpha 89.394(2)
_cell_angle_beta 66.838(3)
_cell_angle_gamma 71.033(3)
_cell_formula_units_Z 4
_cell_length_a 13.4885(5)
_cell_length_b 15.3951(5)
_cell_length_c 16.3964(4)
_cell_measurement_reflns_used 14696
_cell_measurement_temperature 120.0(4)
_cell_measurement_theta_max 72.1790
_cell_measurement_theta_min 2.9730
_cell_volume 2933.37(19)
_computing_cell_refinement 'CrysAlisPro 1.171.40.84a (Rigaku OD, 2020)'
_computing_data_collection 'CrysAlisPro 1.171.40.84a (Rigaku OD, 2020)'
_computing_data_reduction 'CrysAlisPro 1.171.40.84a (Rigaku OD, 2020)'
_computing_molecular_graphics 'Olex2 1.5 (Dolomanov et al., 2009)'
_computing_publication_material 'Olex2 1.5 (Dolomanov et al., 2009)'
_computing_structure_refinement 'SHELXL 2019/3 (Sheldrick, 2015)'
_computing_structure_solution 'SHELXS  (Sheldrick, 2008)'
_diffrn_ambient_environment N~2~
_diffrn_ambient_temperature 120.0(4)
_diffrn_detector 'Hybrid Pixel Array Detector'
_diffrn_detector_area_resol_mean 5.8140
_diffrn_detector_type 'Pilatus 200K'
_diffrn_measured_fraction_theta_full 0.998
_diffrn_measured_fraction_theta_max 0.962
_diffrn_measurement_details
;
List of Runs (angles in degrees, time in seconds):

  # Type    Start    End  Width  t~exp~   \w     \q     \k     \f   Frames
#--------------------------------------------------------------------------
  1  \w    -43.00  -3.00   0.50    2.49    --  -47.23 112.00-115.00   80
  2  \w    -36.00 -11.00   0.50    9.95    --  -90.25 111.00-180.00   50
  3  \w    -49.00 -12.00   0.50    9.95    --  -90.25 111.00-150.00   74
  4  \w    -66.00  27.00   0.50    2.49    --  -47.23  57.00-120.00  186
  5  \w    -50.00 -16.00   0.50    9.95    --  -90.25  45.00-180.00   68
  6  \w    -49.00 -13.00   0.50    9.95    --  -90.25  45.00-150.00   72
  7  \w    -71.00 -46.00   0.50    9.95    --  -90.25 112.00-115.00   50
  8  \w    -78.00 -52.00   0.50    9.95    --  -90.25 111.00-180.00   52
  9  \w    -87.00 -39.00   0.50    9.95    --  -90.25 178.00   0.00   96
 10  \w    -51.00 -16.00   0.50    9.95    --  -90.25  45.00 150.00   70
 11  \w   -120.00 -81.00   0.50    9.95    --  -90.25-112.00 151.00   78
 12  \w   -120.00 -92.00   0.50    2.49    --  -47.23-125.00 -60.00   56
 13  \w   -116.00 -74.00   0.50    2.49    --  -47.23 -57.00-150.00   84
 14  \w   -107.00 -26.00   0.50    2.49    --  -47.23 -57.00-120.00  162
 15  \w   -107.00 -74.00   0.50    9.95    --  -90.25 -77.00-180.00   66
 16  \w   -124.00 -88.00   0.50    2.49    --  -47.23-125.00-150.00   72
 17  \w   -158.00-109.00   0.50    9.95    --  -90.25 -77.00-180.00   98
 18  \w   -167.00 -69.00   0.50    9.95    --  -90.25 -45.00-150.00  196
 19  \w     25.00  90.00   0.50    2.49    --   47.23-112.00 151.00  130
 20  \w     61.00 109.00   0.50    9.95    --   97.33-112.00 151.00   96
 21  \w     66.00  96.00   0.50    9.95    --   97.33-111.00 120.00   60
 22  \w     66.00 109.00   0.50    9.95    --   97.33-111.00  60.00   86
 23  \w     72.00  97.00   0.50    9.95    --   97.33 -95.00 -30.00   50
 24  \w     71.00 107.00   0.50    9.95    --   97.33-111.00 -60.00   72
 25  \w     56.00 109.00   0.50    9.95    --   97.33-111.00-120.00  106
 26  \w     63.00 102.00   0.50    9.95    --   97.33-111.00-180.00   78
 27  \w     33.00  59.00   0.50    9.95    --   97.33 -61.00-180.00   52
 28  \w     27.00  58.00   0.50    9.95    --   97.33-111.00-180.00   62
 29  \w     23.00  48.00   0.50    9.95    --   97.33 -45.00-120.00   50
 30  \w     26.00  78.00   0.50    9.95    --   97.33 -77.00 -60.00  104
 31  \w     29.00 100.00   0.50    9.95    --   97.33-111.00 -90.00  142
 32  \w     32.00  63.00   0.50    9.95    --   97.33 -61.00   0.00   62
 33  \w     30.00  62.00   0.50    9.95    --   97.33-111.00  60.00   64
 34  \w     46.00 100.00   0.50    9.95    --   97.33 -77.00  90.00  108
 35  \w     20.00  49.00   0.50    9.95    --   97.33 -45.00  60.00   58
 36  \w     20.00  46.00   0.50    9.95    --   97.33 -45.00   0.00   52
 37  \w     26.00  68.00   0.50    9.95    --   97.33 -61.00 -30.00   84
 38  \w     25.00 105.00   0.50    9.95    --   97.33 -95.00 -60.00  160
 39  \w     23.00  49.00   0.50    9.95    --   97.33-111.00 -60.00   52
 40  \w     18.00  46.00   0.50    9.95    --   97.33 -95.00 -30.00   56
 41  \w     20.00  46.00   0.50    9.95    --   97.33 -45.00 -30.00   52
 42  \w     20.00  45.00   0.50    9.95    --   97.33 -45.00  30.00   50
 43  \w     27.00  62.00   0.50    9.95    --   97.33-111.00 120.00   70
 44  \w    149.00 174.00   0.50    9.95    --   97.33  45.00 -30.00   50
 45  \w    104.00 140.00   0.50    9.95    --   97.33 112.00-115.00   72
 46  \w    104.00 177.00   0.50    9.95    --   97.33 111.00-180.00  146
 47  \w    106.00 138.00   0.50    9.95    --   97.33  45.00 -30.00   64
 48  \w    105.00 146.00   0.50    9.95    --   97.33 178.00 150.00   82
 49  \w     63.00  89.00   0.50    9.95    --   97.33 178.00 150.00   52
 50  \w     24.00 102.00   0.50    2.49    --   47.23  77.00 150.00  156
;
_diffrn_measurement_device 'four-circle diffractometer'
_diffrn_measurement_device_type 'XtaLAB Synergy, Dualflex, Pilatus 200K'
_diffrn_measurement_method '\w scans'
_diffrn_orient_matrix_type 'CrysAlisPro convention (1999,Acta A55,543-557)'
_diffrn_orient_matrix_UB_11 0.0756083000
_diffrn_orient_matrix_UB_12 -0.0502245000
_diffrn_orient_matrix_UB_13 -0.0961908000
_diffrn_orient_matrix_UB_21 -0.0915577000
_diffrn_orient_matrix_UB_22 0.0595181000
_diffrn_orient_matrix_UB_23 -0.0310579000
_diffrn_orient_matrix_UB_31 0.0589327000
_diffrn_orient_matrix_UB_32 0.0730680000
_diffrn_orient_matrix_UB_33 -0.0204918000
_diffrn_radiation_monochromator mirror
_diffrn_radiation_probe x-ray
_diffrn_radiation_type 'Cu K\a'
_diffrn_radiation_wavelength 1.54184
_diffrn_reflns_av_R_equivalents 0.0756
_diffrn_reflns_av_unetI/netI 0.0708
_diffrn_reflns_Laue_measured_fraction_full 0.998
_diffrn_reflns_Laue_measured_fraction_max 0.962
_diffrn_reflns_limit_h_max 16
_diffrn_reflns_limit_h_min -15
_diffrn_reflns_limit_k_max 19
_diffrn_reflns_limit_k_min -16
_diffrn_reflns_limit_l_max 20
_diffrn_reflns_limit_l_min -20
_diffrn_reflns_number 40399
_diffrn_reflns_point_group_measured_fraction_full 0.998
_diffrn_reflns_point_group_measured_fraction_max 0.962
_diffrn_reflns_theta_full 67.684
_diffrn_reflns_theta_max 72.959
_diffrn_reflns_theta_min 2.958
_diffrn_source 'micro-focus sealed X-ray tube'
_diffrn_source_type 'PhotonJet (Cu) X-ray Source'
_exptl_absorpt_coefficient_mu 5.688
_exptl_absorpt_correction_T_max 1.00000
_exptl_absorpt_correction_T_min 0.74245
_exptl_absorpt_correction_type multi-scan
_exptl_absorpt_process_details
;
CrysAlisPro 1.171.40.84a (Rigaku Oxford Diffraction, 2020)
Empirical absorption correction using spherical harmonics,
implemented in SCALE3 ABSPACK scaling algorithm.
;
_exptl_crystal_colour 'dark orange'
_exptl_crystal_colour_modifier dark
_exptl_crystal_colour_primary orange
_exptl_crystal_density_diffrn 1.512
_exptl_crystal_description block
_exptl_crystal_F_000 1376
_exptl_crystal_size_max 0.15
_exptl_crystal_size_mid 0.04
_exptl_crystal_size_min 0.04
_refine_diff_density_max 1.908
_refine_diff_density_min -1.054
_refine_diff_density_rms 0.095
_refine_ls_extinction_coef 0.00062(15)
_refine_ls_extinction_expression Fc^*^=kFc[1+0.001xFc^2^\l^3^/sin(2\q)]^-1/4^
_refine_ls_extinction_method 'SHELXL-2019/2 (Sheldrick 2019)'
_refine_ls_goodness_of_fit_ref 1.081
_refine_ls_hydrogen_treatment constr
_refine_ls_matrix_type full
_refine_ls_number_parameters 824
_refine_ls_number_reflns 11274
_refine_ls_number_restraints 87
_refine_ls_restrained_S_all 1.092
_refine_ls_R_factor_all 0.0888
_refine_ls_R_factor_gt 0.0712
_refine_ls_shift/su_max 0.003
_refine_ls_shift/su_mean 0.000
_refine_ls_structure_factor_coef Fsqd
_refine_ls_weighting_details 'w=1/[\s^2^(Fo^2^)+(0.1037P)^2^+3.7869P] where P=(Fo^2^+2Fc^2^)/3'
_refine_ls_weighting_scheme calc
_refine_ls_wR_factor_gt 0.1851
_refine_ls_wR_factor_ref 0.1972
_reflns_Friedel_coverage 0.000
_reflns_number_gt 8868
_reflns_number_total 11274
_reflns_threshold_expression 'I > 2\s(I)'
_cod_data_source_file d4dt01579g2.cif
_cod_data_source_block fi-020-dmso
_cod_depositor_comments 'Adding full bibliography for 7716587--7716594.cif.'
_cod_original_cell_volume 2933.38(18)
_cod_database_code 7716593
_shelx_shelxl_version_number 2019/3
_chemical_oxdiff_formula 'C25 H20 Co N9'
_shelx_space_group_comment
;
The symmetry employed for this shelxl refinement is uniquely defined
by the following loop, which should always be used as a source of
symmetry information in preference to the above space-group names.
They are only intended as comments.
;
_olex2_refinement_description
;
1. Fixed Uiso
 At 1.2 times of:
  All C(H) groups, All C(H,H) groups
 At 1.5 times of:
  All C(H,H,H) groups
2. Restrained distances
 C70-C71 = C70'-C71'
 2.62 with sigma of 0.02
 O1-C70 = O1-C71 = O1'-C70' = O1'-C71'
 2.64 with sigma of 0.001
 C30-C46 \\sim C30-C46A
 with sigma of 0.01
 C30-C41 \\sim C30-C41A
 with sigma of 0.01
 S1-C70 \\sim S1'-C70' \\sim S1-C71 \\sim S1'-C71'
 with sigma of 0.001
 S1-O1 \\sim S1'-O1'
 with sigma of 0.001
3. Uiso/Uaniso restraints and constraints
N83 \\sim C46 \\sim C47 \\sim C48 \\sim C49 \\sim C50: within 2A with sigma of
0.002 and sigma for terminal atoms of 0.01 within 2A
N41 \\sim C41 \\sim C42 \\sim C43 \\sim C44 \\sim C45: within 2A with sigma of
0.002 and sigma for terminal atoms of 0.01 within 2A
Uanis(N83) = Uanis(N83A)
Uanis(C46) = Uanis(C46A)
Uanis(C47) = Uanis(C47A)
Uanis(C48) = Uanis(C48A)
Uanis(C49) = Uanis(C49A)
Uanis(C50) = Uanis(C50A)
Uanis(N41) = Uanis(N41A)
Uanis(C41) = Uanis(C41A)
Uanis(C42) = Uanis(C42A)
Uanis(C43) = Uanis(C43A)
Uanis(C44) = Uanis(C44A)
Uanis(C45) = Uanis(C45A)
Uanis(C72) = Uanis(C72')
Uanis(O2) = Uanis(O2')
Uanis(S2) = Uanis(S2')
Uanis(C73) = Uanis(C73')
Uanis(S1) = Uanis(S1')
Uanis(O1) = Uanis(O1')
Uanis(C70) = Uanis(C70') = Uanis(C71) = Uanis(C71')
4. Others
 Sof(C46A)=Sof(C47A)=Sof(H47A)=Sof(C48A)=Sof(H48A)=Sof(C49A)=Sof(H49A)=
 Sof(C50A)=Sof(H50A)=Sof(N83A)=Sof(S2')=Sof(O2')=Sof(C72')=Sof(H72D)=Sof(H72E)=
 Sof(H72F)=Sof(C73')=Sof(H73D)=Sof(H73E)=Sof(H73F)=1-FVAR(1)
 Sof(C46)=Sof(C47)=Sof(H47)=Sof(C48)=Sof(H48)=Sof(C49)=Sof(H49)=Sof(C50)=
 Sof(H50)=Sof(N83)=Sof(S2)=Sof(O2)=Sof(C72)=Sof(H72A)=Sof(H72B)=Sof(H72C)=
 Sof(C73)=Sof(H73A)=Sof(H73B)=Sof(H73C)=FVAR(1)
 Sof(O1')=Sof(C71')=Sof(H71D)=Sof(H71E)=Sof(H71F)=Sof(C70')=Sof(H70D)=
 Sof(H70E)=Sof(H70F)=Sof(S1')=1-FVAR(2)
 Sof(S1)=Sof(C70)=Sof(H70A)=Sof(H70B)=Sof(H70C)=Sof(C71)=Sof(H71A)=Sof(H71B)=
 Sof(H71C)=Sof(O1)=FVAR(2)
 Fixed Sof: H30(0.5) H30A(0.5) C41(0.5) C42(0.5) H42(0.5) C43(0.5) H43(0.5)
 C44(0.5) H44(0.5) C45(0.5) H45(0.5) N41(0.5) C41A(0.5) C42A(0.5) H42A(0.5)
 C43A(0.5) H43A(0.5) C44A(0.5) H44A(0.5) C45A(0.5) H45A(0.5) N41A(0.5)
5.a Ternary CH refined with riding coordinates:
 C4(H4), C5(H5), C29(H29), C30(H30), C30(H30A)
5.b Me refined with riding coordinates:
 C70(H70A,H70B,H70C), C71(H71A,H71B,H71C), C71'(H71D,H71E,H71F), C70'(H70D,
 H70E,H70F)
5.c Aromatic/amide H refined with riding coordinates:
 C2(H2), C3(H3), C7(H7), C8(H8), C9(H9), C10(H10), C12(H12), C13(H13),
 C14(H14), C15(H15), C17(H17), C18(H18), C19(H19), C20(H20), C22(H22), C23(H23),
  C24(H24), C25(H25), C27(H27), C28(H28), C32(H32), C33(H33), C34(H34),
 C35(H35), C37(H37), C38(H38), C39(H39), C40(H40), C42(H42), C43(H43), C44(H44),
  C45(H45), C42A(H42A), C43A(H43A), C44A(H44A), C45A(H45A), C47(H47), C48(H48),
 C49(H49), C50(H50), C47A(H47A), C48A(H48A), C49A(H49A), C50A(H50A)
5.d Fitted hexagon refined as free rotating group:
 C41(C42,C43,C44,C45,N41), C41A(C42A,C43A,C44A,C45A,N41A), C46(C47,C48,C49,C50,
 N83), C46A(C47A,C48A,C49A,C50A,N83A)
5.e Idealised Me refined as rotating group:
 C72(H72A,H72B,H72C), C73(H73A,H73B,H73C), C72'(H72D,H72E,H72F), C73'(H73D,
 H73E,H73F)
;
_olex2_submission_special_instructions 'No special instructions were received'
_oxdiff_exptl_absorpt_empirical_details
;
Empirical correction (ABSPACK) includes:
- Absorption correction using spherical harmonics
- Frame scaling
;
_oxdiff_exptl_absorpt_empirical_full_max 3.561
_oxdiff_exptl_absorpt_empirical_full_min 0.469

loop_
_space_group_symop_operation_xyz
'x, y, z'
'-x, -y, -z'

loop_
_atom_site_label
_atom_site_type_symbol
_atom_site_fract_x
_atom_site_fract_y
_atom_site_fract_z
_atom_site_U_iso_or_equiv
_atom_site_adp_type
_atom_site_occupancy
_atom_site_site_symmetry_order
_atom_site_calc_flag
_atom_site_refinement_flags_posn
_atom_site_refinement_flags_adp
_atom_site_refinement_flags_occupancy
_atom_site_disorder_assembly
_atom_site_disorder_group
Co1 Co -0.27734(5) 0.73094(4) 0.63257(4) 0.02306(18) Uani 1 1 d . . . . .
N1 N -0.1423(3) 0.7368(2) 0.4540(2) 0.0258(7) Uani 1 1 d . . . . .
N2 N -0.3000(3) 0.7315(2) 0.4558(2) 0.0250(7) Uani 1 1 d . . . . .
N3 N -0.1187(3) 0.6443(2) 0.6014(2) 0.0276(7) Uani 1 1 d . . . . .
N4 N -0.2199(3) 0.8339(2) 0.6269(2) 0.0268(7) Uani 1 1 d . . . . .
N5 N -0.3341(3) 0.5816(3) 0.3987(3) 0.0447(10) Uani 1 1 d . . . . .
N6 N -0.4639(3) 0.8704(3) 0.4142(3) 0.0388(9) Uani 1 1 d . . . . .
N7 N -0.3150(3) 0.7251(2) 0.7626(2) 0.0317(8) Uani 1 1 d . . . . .
N8 N -0.2698(3) 0.7513(2) 0.8018(2) 0.0330(8) Uani 1 1 d . . . . .
N9 N -0.2301(4) 0.7766(4) 0.8436(3) 0.0572(12) Uani 1 1 d . . . . .
N10 N -0.4308(3) 0.8224(2) 0.6656(2) 0.0290(7) Uani 1 1 d . . . . .
N11 N -0.5107(3) 0.7990(2) 0.7083(2) 0.0314(8) Uani 1 1 d . . . . .
N12 N -0.5912(3) 0.7796(3) 0.7480(3) 0.0416(9) Uani 1 1 d . . . . .
N13 N -0.3280(3) 0.6271(2) 0.6262(2) 0.0296(7) Uani 1 1 d . . . . .
N14 N -0.3744(3) 0.5967(2) 0.6927(2) 0.0322(8) Uani 1 1 d . . . . .
N15 N -0.4198(4) 0.5646(3) 0.7534(3) 0.0519(12) Uani 1 1 d . . . . .
C1 C -0.2453(3) 0.7334(3) 0.5085(3) 0.0243(8) Uani 1 1 d . . . . .
C2 C -0.1309(4) 0.7363(3) 0.3659(3) 0.0329(9) Uani 1 1 d . . . . .
H2 H -0.066069 0.738029 0.314964 0.040 Uiso 1 1 calc R U . . .
C3 C -0.2299(4) 0.7328(3) 0.3672(3) 0.0350(10) Uani 1 1 d . . . . .
H3 H -0.248456 0.731475 0.317080 0.042 Uiso 1 1 calc R U . . .
C4 C -0.0616(3) 0.7426(3) 0.4900(3) 0.0294(9) Uani 1 1 d . . . . .
H4 H 0.009044 0.746796 0.440563 0.035 Uiso 1 1 calc R U . . .
C5 C -0.4191(3) 0.7337(3) 0.4874(3) 0.0272(8) Uani 1 1 d . . . . .
H5 H -0.443348 0.721730 0.551165 0.033 Uiso 1 1 calc R U . . .
C6 C -0.1189(3) 0.8288(3) 0.5587(3) 0.0286(9) Uani 1 1 d . . . . .
C7 C -0.0732(4) 0.8973(3) 0.5527(3) 0.0376(10) Uani 1 1 d . . . . .
H7 H -0.001013 0.891226 0.505745 0.045 Uiso 1 1 calc R U . . .
C8 C -0.1341(4) 0.9761(3) 0.6164(3) 0.0414(11) Uani 1 1 d . . . . .
H8 H -0.103620 1.024094 0.614179 0.050 Uiso 1 1 calc R U . . .
C9 C -0.2397(4) 0.9832(3) 0.6829(3) 0.0366(10) Uani 1 1 d . . . . .
H9 H -0.284414 1.037581 0.725331 0.044 Uiso 1 1 calc R U . . .
C10 C -0.2793(4) 0.9109(3) 0.6872(3) 0.0294(9) Uani 1 1 d . . . . .
H10 H -0.350785 0.915353 0.734254 0.035 Uiso 1 1 calc R U . . .
C11 C -0.0295(3) 0.6583(3) 0.5341(3) 0.0305(9) Uani 1 1 d . . . . .
C12 C 0.0825(4) 0.6006(3) 0.5111(3) 0.0396(11) Uani 1 1 d . . . . .
H12 H 0.143884 0.611438 0.463442 0.047 Uiso 1 1 calc R U . . .
C13 C 0.1048(4) 0.5265(3) 0.5582(4) 0.0447(12) Uani 1 1 d . . . . .
H13 H 0.181343 0.485535 0.542903 0.054 Uiso 1 1 calc R U . . .
C14 C 0.0136(4) 0.5138(3) 0.6278(4) 0.0437(12) Uani 1 1 d . . . . .
H14 H 0.026890 0.464638 0.662061 0.052 Uiso 1 1 calc R U . . .
C15 C -0.0979(4) 0.5730(3) 0.6475(3) 0.0344(10) Uani 1 1 d . . . . .
H15 H -0.160625 0.562776 0.694304 0.041 Uiso 1 1 calc R U . . .
C16 C -0.4991(4) 0.8296(3) 0.4873(3) 0.0307(9) Uani 1 1 d . . . . .
C17 C -0.6029(4) 0.8705(3) 0.5595(3) 0.0373(10) Uani 1 1 d . . . . .
H17 H -0.626004 0.839515 0.610255 0.045 Uiso 1 1 calc R U . . .
C18 C -0.6735(5) 0.9588(4) 0.5563(4) 0.0505(13) Uani 1 1 d . . . . .
H18 H -0.746028 0.988557 0.604662 0.061 Uiso 1 1 calc R U . . .
C19 C -0.6370(5) 1.0015(4) 0.4830(4) 0.0494(13) Uani 1 1 d . . . . .
H19 H -0.682637 1.062083 0.479897 0.059 Uiso 1 1 calc R U . . .
C20 C -0.5321(5) 0.9550(3) 0.4131(4) 0.0454(12) Uani 1 1 d . . . . .
H20 H -0.507478 0.984797 0.361677 0.054 Uiso 1 1 calc R U . . .
C21 C -0.4280(4) 0.6561(3) 0.4357(3) 0.0302(9) Uani 1 1 d . . . . .
C22 C -0.5318(4) 0.6624(3) 0.4330(3) 0.0415(11) Uani 1 1 d . . . . .
H22 H -0.597496 0.717206 0.458504 0.050 Uiso 1 1 calc R U . . .
C23 C -0.5372(5) 0.5872(4) 0.3924(4) 0.0538(14) Uani 1 1 d . . . . .
H23 H -0.607209 0.589740 0.389784 0.065 Uiso 1 1 calc R U . . .
C24 C -0.4418(5) 0.5090(4) 0.3558(4) 0.0509(13) Uani 1 1 d . . . . .
H24 H -0.444631 0.455612 0.329560 0.061 Uiso 1 1 calc R U . . .
C25 C -0.3423(5) 0.5102(4) 0.3583(4) 0.0522(14) Uani 1 1 d . . . . .
H25 H -0.274619 0.457363 0.329767 0.063 Uiso 1 1 calc R U . . .
Co2 Co 0.22710(5) 0.76592(4) 0.14040(4) 0.02370(18) Uani 1 1 d . . . . .
N16 N 0.2913(3) 0.7089(2) -0.0405(2) 0.0254(7) Uani 1 1 d . . . . .
N17 N 0.1154(3) 0.7187(2) 0.0262(2) 0.0282(7) Uani 1 1 d . . . . .
N18 N 0.2998(3) 0.8481(2) 0.0662(2) 0.0252(7) Uani 1 1 d . . . . .
N19 N 0.3812(3) 0.6666(2) 0.0919(2) 0.0244(7) Uani 1 1 d . . . . .
N20 N 0.2618(3) 0.8083(2) 0.2380(2) 0.0302(8) Uani 1 1 d . . . . .
N21 N 0.2328(3) 0.7830(2) 0.3102(3) 0.0317(8) Uani 1 1 d . . . . .
N22 N 0.2082(4) 0.7598(3) 0.3810(3) 0.0443(10) Uani 1 1 d . . . . .
N23 N 0.0812(3) 0.8691(3) 0.1811(3) 0.0370(9) Uani 1 1 d . . . . .
N24 N 0.0262(3) 0.8890(2) 0.2612(3) 0.0340(8) Uani 1 1 d . . . . .
N25 N -0.0313(4) 0.9123(3) 0.3368(3) 0.0496(11) Uani 1 1 d . . . . .
N26 N 0.1532(3) 0.6893(3) 0.2180(2) 0.0337(8) Uani 1 1 d . . . . .
N27 N 0.1706(3) 0.6102(3) 0.1919(2) 0.0326(8) Uani 1 1 d . . . . .
N28 N 0.1825(4) 0.5352(3) 0.1709(3) 0.0446(10) Uani 1 1 d . . . . .
C26 C 0.2027(3) 0.7293(3) 0.0410(3) 0.0249(8) Uani 1 1 d . . . . .
C27 C 0.2605(4) 0.6867(3) -0.1067(3) 0.0292(9) Uani 1 1 d . . . . .
H27 H 0.307655 0.670528 -0.169066 0.035 Uiso 1 1 calc R U . . .
C28 C 0.1502(4) 0.6928(3) -0.0645(3) 0.0318(9) Uani 1 1 d . . . . .
H28 H 0.104197 0.681486 -0.091695 0.038 Uiso 1 1 calc R U . . .
C29 C 0.4010(3) 0.7183(3) -0.0517(3) 0.0256(8) Uani 1 1 d . . . . .
H29 H 0.456045 0.701977 -0.116269 0.031 Uiso 1 1 calc R U . . .
C30 C -0.0026(4) 0.7411(4) 0.0967(3) 0.0403(11) Uani 1 1 d D . . . .
H30 H 0.002637 0.733759 0.155694 0.048 Uiso 0.5 1 calc R U P A 1
H30A H 0.006531 0.734356 0.154321 0.048 Uiso 0.5 1 calc R U P B 2
C31 C 0.3786(3) 0.8174(3) -0.0191(3) 0.0255(8) Uani 1 1 d . . . . .
C32 C 0.4373(3) 0.8701(3) -0.0717(3) 0.0290(9) Uani 1 1 d . . . . .
H32 H 0.493034 0.845891 -0.131119 0.035 Uiso 1 1 calc R U . . .
C33 C 0.4131(4) 0.9595(3) -0.0356(3) 0.0346(10) Uani 1 1 d . . . . .
H33 H 0.452417 0.997559 -0.070016 0.042 Uiso 1 1 calc R U . . .
C34 C 0.3307(4) 0.9927(3) 0.0514(3) 0.0345(10) Uani 1 1 d . . . . .
H34 H 0.312350 1.053980 0.077063 0.041 Uiso 1 1 calc R U . . .
C35 C 0.2761(4) 0.9354(3) 0.0997(3) 0.0309(9) Uani 1 1 d . . . . .
H35 H 0.219460 0.958486 0.159059 0.037 Uiso 1 1 calc R U . . .
C36 C 0.4516(3) 0.6554(3) 0.0038(3) 0.0236(8) Uani 1 1 d . . . . .
C37 C 0.5635(3) 0.5949(3) -0.0319(3) 0.0292(9) Uani 1 1 d . . . . .
H37 H 0.610980 0.589413 -0.093827 0.035 Uiso 1 1 calc R U . . .
C38 C 0.6059(3) 0.5420(3) 0.0241(3) 0.0301(9) Uani 1 1 d . . . . .
H38 H 0.682668 0.499284 0.001187 0.036 Uiso 1 1 calc R U . . .
C39 C 0.5339(4) 0.5527(3) 0.1139(3) 0.0306(9) Uani 1 1 d . . . . .
H39 H 0.561317 0.517735 0.153620 0.037 Uiso 1 1 calc R U . . .
C40 C 0.4222(3) 0.6144(3) 0.1458(3) 0.0275(8) Uani 1 1 d . . . . .
H40 H 0.372993 0.620085 0.207296 0.033 Uiso 1 1 calc R U . . .
C41 C -0.0601(10) 0.6809(7) 0.0841(8) 0.0501(10) Uani 0.5 1 d DG U P C 1
C42 C -0.1019(9) 0.6717(7) 0.0208(7) 0.0484(11) Uani 0.5 1 d G U P C 1
H42 H -0.096290 0.710945 -0.024679 0.058 Uiso 0.5 1 calc R U P C 1
C43 C -0.1519(7) 0.6050(7) 0.0240(5) 0.0517(12) Uani 0.5 1 d G U P C 1
H43 H -0.180430 0.598692 -0.019323 0.062 Uiso 0.5 1 calc R U P C 1
C44 C -0.1601(8) 0.5476(6) 0.0905(5) 0.0565(13) Uani 0.5 1 d G U P C 1
H44 H -0.194261 0.502014 0.092677 0.068 Uiso 0.5 1 calc R U P C 1
C45 C -0.1183(9) 0.5568(6) 0.1539(5) 0.0595(14) Uani 0.5 1 d G U P C 1
H45 H -0.123953 0.517589 0.199321 0.071 Uiso 0.5 1 calc R U P C 1
N41 N -0.0684(10) 0.6235(7) 0.1507(7) 0.0585(12) Uani 0.5 1 d G U P C 1
C41A C -0.0530(10) 0.6695(7) 0.0876(8) 0.0501(10) Uani 0.5 1 d DG . P C 2
C42A C -0.0784(9) 0.6732(6) 0.0130(7) 0.0484(11) Uani 0.5 1 d G . P C 2
H42A H -0.066090 0.719323 -0.024802 0.058 Uiso 0.5 1 calc R U P C 2
C43A C -0.1217(7) 0.6094(7) -0.0062(5) 0.0517(12) Uani 0.5 1 d G . P C 2
H43A H -0.139036 0.611873 -0.057236 0.062 Uiso 0.5 1 calc R U P C 2
C44A C -0.1396(8) 0.5419(6) 0.0491(5) 0.0565(13) Uani 0.5 1 d G . P C 2
H44A H -0.169263 0.498266 0.035925 0.068 Uiso 0.5 1 calc R U P C 2
C45A C -0.1143(9) 0.5382(6) 0.1237(5) 0.0595(14) Uani 0.5 1 d G . P C 2
H45A H -0.126545 0.492108 0.161520 0.071 Uiso 0.5 1 calc R U P C 2
N41A N -0.0709(10) 0.6021(7) 0.1430(6) 0.0585(12) Uani 0.5 1 d G . P C 2
C46 C -0.0790(9) 0.8374(4) 0.1017(7) 0.0570(12) Uani 0.679(2) 1 d DG U P C 1
C47 C -0.1686(9) 0.8798(5) 0.1840(6) 0.0670(14) Uani 0.679(2) 1 d G U P C 1
H47 H -0.184447 0.845194 0.232916 0.080 Uiso 0.679(2) 1 calc R U P C 1
C48 C -0.2350(6) 0.9729(5) 0.1949(4) 0.0729(15) Uani 0.679(2) 1 d G U P C 1
H48 H -0.296220 1.001842 0.251138 0.087 Uiso 0.679(2) 1 calc R U P C 1
C49 C -0.2118(6) 1.0235(3) 0.1233(4) 0.0716(14) Uani 0.679(2) 1 d G U P C 1
H49 H -0.257158 1.087112 0.130723 0.086 Uiso 0.679(2) 1 calc R U P C 1
C50 C -0.1222(6) 0.9811(5) 0.0410(4) 0.0665(13) Uani 0.679(2) 1 d G U P C 1
H50 H -0.106322 1.015735 -0.007917 0.080 Uiso 0.679(2) 1 calc R U P C 1
N83 N -0.0558(7) 0.8881(5) 0.0301(5) 0.0608(11) Uani 0.679(2) 1 d G U P C 1
C46A C -0.076(2) 0.8437(7) 0.1046(15) 0.0570(12) Uani 0.321(2) 1 d DG . P C 2
C47A C -0.1634(19) 0.9042(10) 0.1791(12) 0.0670(14) Uani 0.321(2) 1 d G . P C 2
H47A H -0.187169 0.883098 0.235967 0.080 Uiso 0.321(2) 1 calc R U P C 2
C48A C -0.2165(14) 0.9956(8) 0.1706(9) 0.0729(15) Uani 0.321(2) 1 d G . P C 2
H48A H -0.276426 1.036968 0.221521 0.087 Uiso 0.321(2) 1 calc R U P C 2
C49A C -0.1818(13) 1.0265(6) 0.0874(10) 0.0716(14) Uani 0.321(2) 1 d G . P C 2
H49A H -0.217999 1.088951 0.081572 0.086 Uiso 0.321(2) 1 calc R U P C 2
C50A C -0.0940(14) 0.9660(11) 0.0129(9) 0.0665(13) Uani 0.321(2) 1 d G . P C 2
H50A H -0.070316 0.987065 -0.043932 0.080 Uiso 0.321(2) 1 calc R U P C 2
N83A N -0.0410(17) 0.8746(10) 0.0215(12) 0.0608(11) Uani 0.321(2) 1 d G . P C 2
S2 S -0.39626(14) 0.83051(12) 0.16404(12) 0.0397(4) Uani 0.679(2) 1 d . . P C 1
O2 O -0.4838(5) 0.9262(4) 0.1986(4) 0.0446(13) Uani 0.679(2) 1 d . . P C 1
C72 C -0.4172(7) 0.7904(6) 0.0718(6) 0.0491(17) Uani 0.679(2) 1 d . . P C 1
H72A H -0.369082 0.724976 0.051042 0.074 Uiso 0.679(2) 1 calc R U P C 1
H72B H -0.395690 0.827073 0.022869 0.074 Uiso 0.679(2) 1 calc R U P C 1
H72C H -0.498270 0.797275 0.091127 0.074 Uiso 0.679(2) 1 calc R U P C 1
C73 C -0.4627(10) 0.7555(9) 0.2392(8) 0.051(2) Uani 0.679(2) 1 d . . P C 1
H73A H -0.541361 0.769280 0.244521 0.076 Uiso 0.679(2) 1 calc R U P C 1
H73B H -0.464435 0.767126 0.298513 0.076 Uiso 0.679(2) 1 calc R U P C 1
H73C H -0.417374 0.690274 0.214437 0.076 Uiso 0.679(2) 1 calc R U P C 1
S2' S -0.4772(3) 0.8133(3) 0.1432(3) 0.0397(4) Uani 0.321(2) 1 d . . P C 2
O2' O -0.5213(12) 0.9148(9) 0.1757(8) 0.0446(13) Uani 0.321(2) 1 d . . P C 2
C72' C -0.3440(15) 0.7881(12) 0.0556(12) 0.0491(17) Uani 0.321(2) 1 d . . P C 2
H72D H -0.352391 0.821749 0.006241 0.074 Uiso 0.321(2) 1 calc R U P C 2
H72E H -0.310351 0.721334 0.035104 0.074 Uiso 0.321(2) 1 calc R U P C 2
H72F H -0.293651 0.806994 0.075643 0.074 Uiso 0.321(2) 1 calc R U P C 2
C73' C -0.419(2) 0.757(2) 0.2191(19) 0.051(2) Uani 0.321(2) 1 d . . P C 2
H73D H -0.466002 0.721533 0.254093 0.076 Uiso 0.321(2) 1 calc R U P C 2
H73E H -0.419551 0.803684 0.259498 0.076 Uiso 0.321(2) 1 calc R U P C 2
H73F H -0.339879 0.714926 0.185042 0.076 Uiso 0.321(2) 1 calc R U P C 2
S1 S 0.04867(13) 0.73915(12) -0.28034(10) 0.0541(4) Uani 0.920(3) 1 d D . P D -1
C70 C 0.1710(5) 0.7569(5) -0.3658(4) 0.0824(17) Uani 0.920(3) 1 d D . P D -1
H70A H 0.144701 0.806827 -0.398097 0.124 Uiso 0.920(3) 1 calc R U P D -1
H70B H 0.215885 0.773767 -0.338154 0.124 Uiso 0.920(3) 1 calc R U P D -1
H70C H 0.219144 0.699615 -0.407704 0.124 Uiso 0.920(3) 1 calc R U P D -1
C71 C 0.0003(6) 0.8450(3) -0.2081(4) 0.0824(17) Uani 0.920(3) 1 d D . P D -1
H71A H -0.031140 0.897632 -0.235596 0.124 Uiso 0.920(3) 1 calc R U P D -1
H71B H -0.059471 0.843475 -0.150252 0.124 Uiso 0.920(3) 1 calc R U P D -1
H71C H 0.065280 0.851528 -0.198973 0.124 Uiso 0.920(3) 1 calc R U P D -1
O1 O 0.0952(4) 0.6625(3) -0.2343(3) 0.0667(13) Uani 0.920(3) 1 d D . P D -1
O1' O 0.1608(15) 0.8126(15) -0.2853(19) 0.0667(13) Uani 0.080(3) 1 d D . P D -2
C71' C -0.0505(12) 0.811(3) -0.231(2) 0.0824(17) Uani 0.080(3) 1 d D . P D -2
H71D H -0.098950 0.787661 -0.249596 0.124 Uiso 0.080(3) 1 calc R U P D -2
H71E H -0.047971 0.786363 -0.176240 0.124 Uiso 0.080(3) 1 calc R U P D -2
H71F H -0.082707 0.878881 -0.219621 0.124 Uiso 0.080(3) 1 calc R U P D -2
C70' C 0.125(3) 0.6558(10) -0.298(3) 0.0824(17) Uani 0.080(3) 1 d D . P D -2
H70D H 0.081561 0.627697 -0.318921 0.124 Uiso 0.080(3) 1 calc R U P D -2
H70E H 0.207293 0.621892 -0.331000 0.124 Uiso 0.080(3) 1 calc R U P D -2
H70F H 0.102578 0.652954 -0.234059 0.124 Uiso 0.080(3) 1 calc R U P D -2
S1' S 0.0925(12) 0.7746(10) -0.3182(10) 0.0541(4) Uani 0.080(3) 1 d D . P D -2

loop_
_atom_site_aniso_label
_atom_site_aniso_U_11
_atom_site_aniso_U_22
_atom_site_aniso_U_33
_atom_site_aniso_U_23
_atom_site_aniso_U_13
_atom_site_aniso_U_12
Co1 0.0225(3) 0.0183(3) 0.0233(3) 0.0010(2) -0.0065(2) -0.0044(2)
N1 0.0231(16) 0.0251(17) 0.0223(16) -0.0007(13) -0.0047(13) -0.0056(13)
N2 0.0216(16) 0.0239(16) 0.0248(16) 0.0015(13) -0.0076(13) -0.0046(13)
N3 0.0285(17) 0.0195(16) 0.0306(18) -0.0024(14) -0.0107(14) -0.0047(14)
N4 0.0269(17) 0.0196(16) 0.0289(17) 0.0017(13) -0.0085(14) -0.0055(13)
N5 0.037(2) 0.036(2) 0.055(3) -0.0108(19) -0.0219(19) -0.0011(17)
N6 0.043(2) 0.030(2) 0.034(2) 0.0057(16) -0.0122(17) -0.0055(17)
N7 0.0333(18) 0.0306(19) 0.0288(18) 0.0027(15) -0.0114(15) -0.0098(15)
N8 0.0351(19) 0.0292(19) 0.0303(19) -0.0009(15) -0.0140(16) -0.0051(16)
N9 0.065(3) 0.070(3) 0.048(3) 0.000(2) -0.031(2) -0.028(3)
N10 0.0263(17) 0.0243(17) 0.0276(17) 0.0022(14) -0.0058(14) -0.0048(14)
N11 0.0320(19) 0.0246(18) 0.0269(18) 0.0008(14) -0.0077(15) -0.0020(15)
N12 0.0281(19) 0.044(2) 0.043(2) 0.0120(18) -0.0071(17) -0.0111(17)
N13 0.0303(17) 0.0266(18) 0.0282(18) 0.0015(14) -0.0083(15) -0.0102(15)
N14 0.0352(19) 0.0308(19) 0.033(2) 0.0032(16) -0.0130(16) -0.0159(16)
N15 0.080(3) 0.055(3) 0.038(2) 0.017(2) -0.022(2) -0.048(3)
C1 0.0205(18) 0.0182(18) 0.0250(19) -0.0007(15) -0.0034(15) -0.0027(14)
C2 0.029(2) 0.042(2) 0.022(2) 0.0039(18) -0.0062(17) -0.0106(19)
C3 0.032(2) 0.043(3) 0.025(2) 0.0025(19) -0.0101(18) -0.0094(19)
C4 0.0241(19) 0.026(2) 0.031(2) -0.0026(17) -0.0047(16) -0.0076(16)
C5 0.0201(18) 0.027(2) 0.028(2) 0.0023(16) -0.0060(16) -0.0044(16)
C6 0.028(2) 0.024(2) 0.029(2) -0.0008(16) -0.0089(17) -0.0063(16)
C7 0.041(2) 0.037(2) 0.037(2) 0.005(2) -0.012(2) -0.022(2)
C8 0.056(3) 0.033(2) 0.042(3) 0.003(2) -0.018(2) -0.025(2)
C9 0.050(3) 0.027(2) 0.033(2) -0.0004(18) -0.018(2) -0.014(2)
C10 0.035(2) 0.022(2) 0.028(2) 0.0023(16) -0.0117(17) -0.0068(17)
C11 0.025(2) 0.030(2) 0.032(2) -0.0048(17) -0.0113(17) -0.0052(17)
C12 0.027(2) 0.036(2) 0.046(3) -0.011(2) -0.011(2) -0.0033(19)
C13 0.033(2) 0.030(2) 0.063(3) -0.009(2) -0.025(2) 0.0062(19)
C14 0.047(3) 0.024(2) 0.061(3) 0.000(2) -0.032(3) -0.001(2)
C15 0.039(2) 0.022(2) 0.041(2) 0.0037(18) -0.019(2) -0.0052(18)
C16 0.031(2) 0.027(2) 0.031(2) 0.0004(17) -0.0134(18) -0.0060(17)
C17 0.029(2) 0.040(3) 0.032(2) 0.0006(19) -0.0119(18) 0.0005(19)
C18 0.042(3) 0.050(3) 0.044(3) -0.008(2) -0.021(2) 0.007(2)
C19 0.058(3) 0.032(3) 0.049(3) -0.003(2) -0.029(3) 0.005(2)
C20 0.054(3) 0.033(2) 0.045(3) 0.009(2) -0.023(2) -0.006(2)
C21 0.029(2) 0.028(2) 0.033(2) 0.0053(17) -0.0152(17) -0.0062(17)
C22 0.031(2) 0.039(3) 0.051(3) -0.001(2) -0.018(2) -0.007(2)
C23 0.053(3) 0.055(3) 0.064(4) 0.002(3) -0.031(3) -0.023(3)
C24 0.060(3) 0.044(3) 0.053(3) -0.005(2) -0.029(3) -0.016(3)
C25 0.051(3) 0.035(3) 0.067(4) -0.014(2) -0.030(3) -0.003(2)
Co2 0.0208(3) 0.0218(3) 0.0237(3) -0.0009(2) -0.0055(2) -0.0058(2)
N16 0.0237(16) 0.0238(16) 0.0247(16) -0.0009(13) -0.0068(13) -0.0073(13)
N17 0.0250(17) 0.0333(19) 0.0268(17) 0.0013(14) -0.0094(14) -0.0124(14)
N18 0.0256(16) 0.0207(16) 0.0270(17) 0.0016(13) -0.0098(14) -0.0064(13)
N19 0.0241(16) 0.0192(16) 0.0253(16) 0.0012(13) -0.0058(13) -0.0073(13)
N20 0.0318(18) 0.0287(18) 0.0274(18) 0.0026(15) -0.0084(15) -0.0119(15)
N21 0.0268(17) 0.0277(18) 0.038(2) -0.0033(16) -0.0114(15) -0.0079(15)
N22 0.048(2) 0.054(3) 0.029(2) 0.0077(19) -0.0130(18) -0.020(2)
N23 0.0270(18) 0.035(2) 0.034(2) -0.0061(16) -0.0062(16) 0.0001(16)
N24 0.0249(17) 0.0297(19) 0.042(2) -0.0042(16) -0.0120(17) -0.0047(15)
N25 0.035(2) 0.055(3) 0.041(2) -0.012(2) -0.0057(19) -0.0039(19)
N26 0.0291(18) 0.034(2) 0.0311(19) -0.0003(16) -0.0038(15) -0.0125(15)
N27 0.0234(17) 0.030(2) 0.0329(19) 0.0002(16) -0.0038(14) -0.0052(15)
N28 0.040(2) 0.030(2) 0.051(2) 0.0000(18) -0.0078(19) -0.0106(17)
C26 0.0227(18) 0.0213(19) 0.027(2) 0.0007(15) -0.0065(15) -0.0074(15)
C27 0.032(2) 0.028(2) 0.025(2) 0.0007(16) -0.0085(17) -0.0105(17)
C28 0.036(2) 0.036(2) 0.029(2) 0.0020(18) -0.0150(18) -0.0177(19)
C29 0.0200(18) 0.024(2) 0.0247(19) -0.0008(16) -0.0024(15) -0.0061(15)
C30 0.025(2) 0.063(3) 0.030(2) 0.002(2) -0.0060(18) -0.019(2)
C31 0.0229(18) 0.023(2) 0.026(2) 0.0013(16) -0.0082(16) -0.0047(15)
C32 0.0260(19) 0.027(2) 0.030(2) 0.0031(17) -0.0086(16) -0.0070(16)
C33 0.039(2) 0.031(2) 0.038(2) 0.0094(19) -0.017(2) -0.0165(19)
C34 0.043(2) 0.022(2) 0.041(2) 0.0038(18) -0.020(2) -0.0110(19)
C35 0.033(2) 0.024(2) 0.032(2) -0.0010(17) -0.0141(18) -0.0045(17)
C36 0.0225(18) 0.0213(18) 0.0238(19) 0.0004(15) -0.0061(15) -0.0078(15)
C37 0.0241(19) 0.023(2) 0.033(2) -0.0011(17) -0.0064(17) -0.0055(16)
C38 0.0244(19) 0.021(2) 0.037(2) -0.0017(17) -0.0096(17) -0.0030(16)
C39 0.032(2) 0.0201(19) 0.038(2) 0.0046(17) -0.0138(18) -0.0084(17)
C40 0.030(2) 0.0217(19) 0.030(2) 0.0047(16) -0.0124(17) -0.0083(16)
C41 0.0408(19) 0.068(2) 0.056(2) 0.013(2) -0.0219(17) -0.0341(19)
C42 0.041(2) 0.067(2) 0.057(2) 0.0113(19) -0.0245(19) -0.039(2)
C43 0.043(2) 0.069(2) 0.059(3) 0.012(2) -0.022(2) -0.038(2)
C44 0.046(2) 0.071(2) 0.061(3) 0.013(2) -0.018(2) -0.036(2)
C45 0.047(2) 0.072(3) 0.062(3) 0.013(2) -0.016(2) -0.033(2)
N41 0.0455(18) 0.071(3) 0.061(2) 0.014(2) -0.0159(18) -0.031(2)
C41A 0.0408(19) 0.068(2) 0.056(2) 0.013(2) -0.0219(17) -0.0341(19)
C42A 0.041(2) 0.067(2) 0.057(2) 0.0113(19) -0.0245(19) -0.039(2)
C43A 0.043(2) 0.069(2) 0.059(3) 0.012(2) -0.022(2) -0.038(2)
C44A 0.046(2) 0.071(2) 0.061(3) 0.013(2) -0.018(2) -0.036(2)
C45A 0.047(2) 0.072(3) 0.062(3) 0.013(2) -0.016(2) -0.033(2)
N41A 0.0455(18) 0.071(3) 0.061(2) 0.014(2) -0.0159(18) -0.031(2)
C46 0.034(2) 0.066(2) 0.065(2) -0.0227(18) -0.0274(18) -0.0011(18)
C47 0.039(2) 0.078(3) 0.067(2) -0.022(2) -0.025(2) 0.004(2)
C48 0.043(2) 0.079(3) 0.072(3) -0.025(2) -0.023(2) 0.009(2)
C49 0.045(2) 0.074(3) 0.076(3) -0.026(2) -0.028(2) 0.010(2)
C50 0.042(2) 0.064(3) 0.077(3) -0.021(2) -0.029(2) 0.0086(19)
N83 0.039(2) 0.058(2) 0.074(2) -0.0179(18) -0.0273(19) 0.0028(17)
C46A 0.034(2) 0.066(2) 0.065(2) -0.0227(18) -0.0274(18) -0.0011(18)
C47A 0.039(2) 0.078(3) 0.067(2) -0.022(2) -0.025(2) 0.004(2)
C48A 0.043(2) 0.079(3) 0.072(3) -0.025(2) -0.023(2) 0.009(2)
C49A 0.045(2) 0.074(3) 0.076(3) -0.026(2) -0.028(2) 0.010(2)
C50A 0.042(2) 0.064(3) 0.077(3) -0.021(2) -0.029(2) 0.0086(19)
N83A 0.039(2) 0.058(2) 0.074(2) -0.0179(18) -0.0273(19) 0.0028(17)
S2 0.0329(7) 0.0377(8) 0.0467(9) -0.0038(7) -0.0164(7) -0.0098(6)
O2 0.058(4) 0.032(2) 0.031(3) 0.000(2) -0.010(2) -0.009(2)
C72 0.037(4) 0.042(4) 0.055(4) -0.004(3) -0.013(4) -0.005(4)
C73 0.067(8) 0.043(3) 0.049(6) 0.017(4) -0.023(6) -0.030(6)
S2' 0.0329(7) 0.0377(8) 0.0467(9) -0.0038(7) -0.0164(7) -0.0098(6)
O2' 0.058(4) 0.032(2) 0.031(3) 0.000(2) -0.010(2) -0.009(2)
C72' 0.037(4) 0.042(4) 0.055(4) -0.004(3) -0.013(4) -0.005(4)
C73' 0.067(8) 0.043(3) 0.049(6) 0.017(4) -0.023(6) -0.030(6)
S1 0.0466(8) 0.0661(10) 0.0456(8) -0.0009(7) -0.0179(7) -0.0158(7)
C70 0.062(3) 0.099(4) 0.071(4) 0.000(3) -0.019(3) -0.018(3)
C71 0.062(3) 0.099(4) 0.071(4) 0.000(3) -0.019(3) -0.018(3)
O1 0.078(3) 0.059(3) 0.063(3) -0.001(2) -0.042(3) -0.007(2)
O1' 0.078(3) 0.059(3) 0.063(3) -0.001(2) -0.042(3) -0.007(2)
C71' 0.062(3) 0.099(4) 0.071(4) 0.000(3) -0.019(3) -0.018(3)
C70' 0.062(3) 0.099(4) 0.071(4) 0.000(3) -0.019(3) -0.018(3)
S1' 0.0466(8) 0.0661(10) 0.0456(8) -0.0009(7) -0.0179(7) -0.0158(7)

loop_
_atom_type_symbol
_atom_type_description
_atom_type_scat_dispersion_real
_atom_type_scat_dispersion_imag
_atom_type_scat_source
C C 0.0181 0.0091 'International Tables Vol C Tables 4.2.6.8 and 6.1.1.4'
H H 0.0000 0.0000 'International Tables Vol C Tables 4.2.6.8 and 6.1.1.4'
Co Co -2.3653 3.6143 'International Tables Vol C Tables 4.2.6.8 and 6.1.1.4'
N N 0.0311 0.0180 'International Tables Vol C Tables 4.2.6.8 and 6.1.1.4'
O O 0.0492 0.0322 'International Tables Vol C Tables 4.2.6.8 and 6.1.1.4'
S S 0.3331 0.5567 'International Tables Vol C Tables 4.2.6.8 and 6.1.1.4'

loop_
_geom_angle_atom_site_label_1
_geom_angle_atom_site_label_2
_geom_angle_atom_site_label_3
_geom_angle
_geom_angle_site_symmetry_1
_geom_angle_site_symmetry_3
_geom_angle_publ_flag
N3 Co1 N7 90.45(15) . . ?
N4 Co1 N3 88.25(14) . . ?
N4 Co1 N7 94.59(15) . . ?
N10 Co1 N3 176.33(14) . . ?
N10 Co1 N4 88.29(14) . . ?
N10 Co1 N7 88.59(15) . . ?
N10 Co1 N13 93.06(15) . . ?
N13 Co1 N3 90.50(14) . . ?
N13 Co1 N4 174.73(15) . . ?
N13 Co1 N7 90.54(15) . . ?
C1 Co1 N3 90.29(15) . . ?
C1 Co1 N4 87.79(15) . . ?
C1 Co1 N7 177.52(15) . . ?
C1 Co1 N10 90.82(15) . . ?
C1 Co1 N13 87.09(16) . . ?
C1 N1 C2 110.7(3) . . ?
C1 N1 C4 120.4(3) . . ?
C2 N1 C4 128.8(3) . . ?
C1 N2 C3 110.1(3) . . ?
C1 N2 C5 125.2(3) . . ?
C3 N2 C5 124.6(3) . . ?
C11 N3 Co1 119.6(3) . . ?
C15 N3 Co1 120.9(3) . . ?
C15 N3 C11 119.4(4) . . ?
C6 N4 Co1 119.3(3) . . ?
C10 N4 Co1 121.9(3) . . ?
C10 N4 C6 118.7(3) . . ?
C21 N5 C25 117.5(4) . . ?
C20 N6 C16 117.8(4) . . ?
N8 N7 Co1 124.0(3) . . ?
N9 N8 N7 176.7(5) . . ?
N11 N10 Co1 117.0(3) . . ?
N12 N11 N10 176.6(4) . . ?
N14 N13 Co1 121.0(3) . . ?
N15 N14 N13 176.3(4) . . ?
N1 C1 Co1 117.4(3) . . ?
N1 C1 N2 105.8(3) . . ?
N2 C1 Co1 136.7(3) . . ?
N1 C2 H2 126.9 . . ?
C3 C2 N1 106.3(4) . . ?
C3 C2 H2 126.9 . . ?
N2 C3 H3 126.5 . . ?
C2 C3 N2 107.0(4) . . ?
C2 C3 H3 126.5 . . ?
N1 C4 H4 109.7 . . ?
N1 C4 C6 108.5(3) . . ?
N1 C4 C11 109.7(3) . . ?
C6 C4 H4 109.7 . . ?
C11 C4 H4 109.7 . . ?
C11 C4 C6 109.5(3) . . ?
N2 C5 H5 106.8 . . ?
N2 C5 C16 110.7(3) . . ?
N2 C5 C21 111.9(3) . . ?
C16 C5 H5 106.8 . . ?
C16 C5 C21 113.4(3) . . ?
C21 C5 H5 106.8 . . ?
N4 C6 C4 115.3(3) . . ?
N4 C6 C7 121.9(4) . . ?
C7 C6 C4 122.8(4) . . ?
C6 C7 H7 120.5 . . ?
C6 C7 C8 119.0(4) . . ?
C8 C7 H7 120.5 . . ?
C7 C8 H8 120.6 . . ?
C9 C8 C7 118.9(4) . . ?
C9 C8 H8 120.6 . . ?
C8 C9 H9 120.3 . . ?
C10 C9 C8 119.4(4) . . ?
C10 C9 H9 120.3 . . ?
N4 C10 C9 122.0(4) . . ?
N4 C10 H10 119.0 . . ?
C9 C10 H10 119.0 . . ?
N3 C11 C4 115.2(3) . . ?
N3 C11 C12 121.6(4) . . ?
C12 C11 C4 123.2(4) . . ?
C11 C12 H12 120.3 . . ?
C11 C12 C13 119.4(4) . . ?
C13 C12 H12 120.3 . . ?
C12 C13 H13 120.7 . . ?
C14 C13 C12 118.6(4) . . ?
C14 C13 H13 120.7 . . ?
C13 C14 H14 120.1 . . ?
C13 C14 C15 119.8(5) . . ?
C15 C14 H14 120.1 . . ?
N3 C15 C14 121.2(4) . . ?
N3 C15 H15 119.4 . . ?
C14 C15 H15 119.4 . . ?
N6 C16 C5 116.8(4) . . ?
N6 C16 C17 122.7(4) . . ?
C17 C16 C5 120.6(4) . . ?
C16 C17 H17 120.8 . . ?
C16 C17 C18 118.4(5) . . ?
C18 C17 H17 120.8 . . ?
C17 C18 H18 120.4 . . ?
C19 C18 C17 119.1(5) . . ?
C19 C18 H18 120.4 . . ?
C18 C19 H19 120.7 . . ?
C18 C19 C20 118.7(5) . . ?
C20 C19 H19 120.7 . . ?
N6 C20 C19 123.3(5) . . ?
N6 C20 H20 118.4 . . ?
C19 C20 H20 118.4 . . ?
N5 C21 C5 116.6(4) . . ?
N5 C21 C22 122.3(4) . . ?
C22 C21 C5 121.0(4) . . ?
C21 C22 H22 120.8 . . ?
C23 C22 C21 118.4(5) . . ?
C23 C22 H22 120.8 . . ?
C22 C23 H23 120.0 . . ?
C24 C23 C22 120.0(5) . . ?
C24 C23 H23 120.0 . . ?
C23 C24 H24 121.2 . . ?
C25 C24 C23 117.7(5) . . ?
C25 C24 H24 121.2 . . ?
N5 C25 C24 124.0(5) . . ?
N5 C25 H25 118.0 . . ?
C24 C25 H25 118.0 . . ?
N18 Co2 N19 87.87(13) . . ?
N18 Co2 N20 87.90(14) . . ?
N19 Co2 N20 89.40(14) . . ?
N23 Co2 N18 87.69(15) . . ?
N23 Co2 N19 175.51(15) . . ?
N23 Co2 N20 91.12(16) . . ?
N26 Co2 N18 177.38(15) . . ?
N26 Co2 N19 93.59(14) . . ?
N26 Co2 N20 89.93(15) . . ?
N26 Co2 N23 90.87(16) . . ?
C26 Co2 N18 87.79(15) . . ?
C26 Co2 N19 89.15(15) . . ?
C26 Co2 N20 175.51(15) . . ?
C26 Co2 N23 89.99(17) . . ?
C26 Co2 N26 94.40(16) . . ?
C26 N16 C27 111.5(3) . . ?
C26 N16 C29 120.6(3) . . ?
C27 N16 C29 127.8(3) . . ?
C26 N17 C28 110.3(3) . . ?
C26 N17 C30 123.5(3) . . ?
C28 N17 C30 126.0(3) . . ?
C31 N18 Co2 121.0(3) . . ?
C35 N18 Co2 121.1(3) . . ?
C35 N18 C31 117.8(3) . . ?
C36 N19 Co2 119.9(3) . . ?
C40 N19 Co2 121.6(3) . . ?
C40 N19 C36 118.3(3) . . ?
N21 N20 Co2 122.6(3) . . ?
N22 N21 N20 177.1(4) . . ?
N24 N23 Co2 116.6(3) . . ?
N25 N24 N23 175.8(5) . . ?
N27 N26 Co2 121.9(3) . . ?
N28 N27 N26 176.6(4) . . ?
N16 C26 Co2 117.6(3) . . ?
N17 C26 Co2 137.5(3) . . ?
N17 C26 N16 104.9(3) . . ?
N16 C27 H27 127.1 . . ?
C28 C27 N16 105.8(4) . . ?
C28 C27 H27 127.1 . . ?
N17 C28 H28 126.2 . . ?
C27 C28 N17 107.6(4) . . ?
C27 C28 H28 126.2 . . ?
N16 C29 H29 109.9 . . ?
N16 C29 C31 108.9(3) . . ?
N16 C29 C36 109.8(3) . . ?
C31 C29 H29 109.9 . . ?
C36 C29 H29 109.9 . . ?
C36 C29 C31 108.3(3) . . ?
N17 C30 H30 108.2 . . ?
N17 C30 H30A 105.5 . . ?
N17 C30 C41A 110.9(6) . . ?
N17 C30 C46 113.1(6) . . ?
N17 C30 C46A 111.3(10) . . ?
C41 C30 N17 112.9(6) . . ?
C41 C30 H30 108.2 . . ?
C41 C30 C46 106.2(7) . . ?
C41A C30 H30A 105.5 . . ?
C41A C30 C46A 117.3(12) . . ?
C46 C30 H30 108.2 . . ?
C46A C30 H30A 105.5 . . ?
N18 C31 C29 114.6(3) . . ?
N18 C31 C32 123.2(4) . . ?
C32 C31 C29 122.2(4) . . ?
C31 C32 H32 120.9 . . ?
C31 C32 C33 118.3(4) . . ?
C33 C32 H32 120.9 . . ?
C32 C33 H33 120.4 . . ?
C32 C33 C34 119.3(4) . . ?
C34 C33 H33 120.4 . . ?
C33 C34 H34 120.5 . . ?
C35 C34 C33 118.9(4) . . ?
C35 C34 H34 120.5 . . ?
N18 C35 C34 122.5(4) . . ?
N18 C35 H35 118.7 . . ?
C34 C35 H35 118.7 . . ?
N19 C36 C29 115.3(3) . . ?
N19 C36 C37 122.7(4) . . ?
C37 C36 C29 121.9(3) . . ?
C36 C37 H37 120.6 . . ?
C36 C37 C38 118.8(4) . . ?
C38 C37 H37 120.6 . . ?
C37 C38 H38 120.7 . . ?
C39 C38 C37 118.6(4) . . ?
C39 C38 H38 120.7 . . ?
C38 C39 H39 120.1 . . ?
C40 C39 C38 119.9(4) . . ?
C40 C39 H39 120.1 . . ?
N19 C40 C39 121.7(4) . . ?
N19 C40 H40 119.2 . . ?
C39 C40 H40 119.2 . . ?
C42 C41 C30 132.5(7) . . ?
C42 C41 N41 120.0 . . ?
N41 C41 C30 107.4(7) . . ?
C41 C42 H42 120.0 . . ?
C41 C42 C43 120.0 . . ?
C43 C42 H42 120.0 . . ?
C42 C43 H43 120.0 . . ?
C44 C43 C42 120.0 . . ?
C44 C43 H43 120.0 . . ?
C43 C44 H44 120.0 . . ?
C45 C44 C43 120.0 . . ?
C45 C44 H44 120.0 . . ?
C44 C45 H45 120.0 . . ?
C44 C45 N41 120.0 . . ?
N41 C45 H45 120.0 . . ?
C45 N41 C41 120.0 . . ?
C42A C41A C30 113.2(7) . . ?
C42A C41A N41A 120.0 . . ?
N41A C41A C30 126.8(7) . . ?
C41A C42A H42A 120.0 . . ?
C41A C42A C43A 120.0 . . ?
C43A C42A H42A 120.0 . . ?
C42A C43A H43A 120.0 . . ?
C44A C43A C42A 120.0 . . ?
C44A C43A H43A 120.0 . . ?
C43A C44A H44A 120.0 . . ?
C45A C44A C43A 120.0 . . ?
C45A C44A H44A 120.0 . . ?
C44A C45A H45A 120.0 . . ?
C44A C45A N41A 120.0 . . ?
N41A C45A H45A 120.0 . . ?
C45A N41A C41A 120.0 . . ?
C47 C46 C30 117.6(6) . . ?
C47 C46 N83 120.0 . . ?
N83 C46 C30 122.0(6) . . ?
C46 C47 H47 120.0 . . ?
C46 C47 C48 120.0 . . ?
C48 C47 H47 120.0 . . ?
C47 C48 H48 120.0 . . ?
C47 C48 C49 120.0 . . ?
C49 C48 H48 120.0 . . ?
C48 C49 H49 120.0 . . ?
C48 C49 C50 120.0 . . ?
C50 C49 H49 120.0 . . ?
C49 C50 H50 120.0 . . ?
C49 C50 N83 120.0 . . ?
N83 C50 H50 120.0 . . ?
C50 N83 C46 120.0 . . ?
C47A C46A C30 130.0(13) . . ?
C47A C46A N83A 120.0 . . ?
N83A C46A C30 109.9(13) . . ?
C46A C47A H47A 120.0 . . ?
C48A C47A C46A 120.0 . . ?
C48A C47A H47A 120.0 . . ?
C47A C48A H48A 120.0 . . ?
C49A C48A C47A 120.0 . . ?
C49A C48A H48A 120.0 . . ?
C48A C49A H49A 120.0 . . ?
C48A C49A C50A 120.0 . . ?
C50A C49A H49A 120.0 . . ?
C49A C50A H50A 120.0 . . ?
C49A C50A N83A 120.0 . . ?
N83A C50A H50A 120.0 . . ?
C50A N83A C46A 120.0 . . ?
O2 S2 C72 105.5(4) . . ?
O2 S2 C73 104.4(5) . . ?
C72 S2 C73 93.6(5) . . ?
S2 C72 H72A 109.5 . . ?
S2 C72 H72B 109.5 . . ?
S2 C72 H72C 109.5 . . ?
H72A C72 H72B 109.5 . . ?
H72A C72 H72C 109.5 . . ?
H72B C72 H72C 109.5 . . ?
S2 C73 H73A 109.5 . . ?
S2 C73 H73B 109.5 . . ?
S2 C73 H73C 109.5 . . ?
H73A C73 H73B 109.5 . . ?
H73A C73 H73C 109.5 . . ?
H73B C73 H73C 109.5 . . ?
O2' S2' C72' 107.3(8) . . ?
O2' S2' C73' 105.2(12) . . ?
C72' S2' C73' 93.8(10) . . ?
S2' C72' H72D 109.5 . . ?
S2' C72' H72E 109.5 . . ?
S2' C72' H72F 109.5 . . ?
H72D C72' H72E 109.5 . . ?
H72D C72' H72F 109.5 . . ?
H72E C72' H72F 109.5 . . ?
S2' C73' H73D 109.5 . . ?
S2' C73' H73E 109.5 . . ?
S2' C73' H73F 109.5 . . ?
H73D C73' H73E 109.5 . . ?
H73D C73' H73F 109.5 . . ?
H73E C73' H73F 109.5 . . ?
C70 S1 C71 96.6(4) . . ?
O1 S1 C70 106.4(2) . . ?
O1 S1 C71 106.4(2) . . ?
S1 C70 H70A 109.5 . . ?
S1 C70 H70B 109.5 . . ?
S1 C70 H70C 109.5 . . ?
H70A C70 H70B 109.5 . . ?
H70A C70 H70C 109.5 . . ?
H70B C70 H70C 109.5 . . ?
S1 C71 H71A 109.5 . . ?
S1 C71 H71B 109.5 . . ?
S1 C71 H71C 109.5 . . ?
H71A C71 H71B 109.5 . . ?
H71A C71 H71C 109.5 . . ?
H71B C71 H71C 109.5 . . ?
H71D C71' H71E 109.5 . . ?
H71D C71' H71F 109.5 . . ?
H71E C71' H71F 109.5 . . ?
S1' C71' H71D 109.5 . . ?
S1' C71' H71E 109.5 . . ?
S1' C71' H71F 109.5 . . ?
H70D C70' H70E 109.5 . . ?
H70D C70' H70F 109.5 . . ?
H70E C70' H70F 109.5 . . ?
S1' C70' H70D 109.5 . . ?
S1' C70' H70E 109.5 . . ?
S1' C70' H70F 109.5 . . ?
O1' S1' C71' 106.4(2) . . ?
O1' S1' C70' 106.4(2) . . ?
C70' S1' C71' 93.5(9) . . ?

loop_
_geom_bond_atom_site_label_1
_geom_bond_atom_site_label_2
_geom_bond_distance
_geom_bond_site_symmetry_2
_geom_bond_publ_flag
Co1 N3 1.980(3) . ?
Co1 N4 1.965(3) . ?
Co1 N7 1.996(4) . ?
Co1 N10 1.949(3) . ?
Co1 N13 1.951(3) . ?
Co1 C1 1.909(4) . ?
N1 C1 1.342(5) . ?
N1 C2 1.391(5) . ?
N1 C4 1.454(5) . ?
N2 C1 1.344(5) . ?
N2 C3 1.392(5) . ?
N2 C5 1.470(5) . ?
N3 C11 1.352(5) . ?
N3 C15 1.343(6) . ?
N4 C6 1.358(5) . ?
N4 C10 1.345(5) . ?
N5 C21 1.324(6) . ?
N5 C25 1.346(6) . ?
N6 C16 1.337(6) . ?
N6 C20 1.333(6) . ?
N7 N8 1.192(5) . ?
N8 N9 1.157(6) . ?
N10 N11 1.199(5) . ?
N11 N12 1.158(5) . ?
N13 N14 1.201(5) . ?
N14 N15 1.148(5) . ?
C2 H2 0.9500 . ?
C2 C3 1.346(6) . ?
C3 H3 0.9500 . ?
C4 H4 1.0000 . ?
C4 C6 1.520(5) . ?
C4 C11 1.503(6) . ?
C5 H5 1.0000 . ?
C5 C16 1.520(6) . ?
C5 C21 1.535(6) . ?
C6 C7 1.369(6) . ?
C7 H7 0.9500 . ?
C7 C8 1.393(7) . ?
C8 H8 0.9500 . ?
C8 C9 1.381(7) . ?
C9 H9 0.9500 . ?
C9 C10 1.373(6) . ?
C10 H10 0.9500 . ?
C11 C12 1.379(6) . ?
C12 H12 0.9500 . ?
C12 C13 1.389(7) . ?
C13 H13 0.9500 . ?
C13 C14 1.379(8) . ?
C14 H14 0.9500 . ?
C14 C15 1.389(6) . ?
C15 H15 0.9500 . ?
C16 C17 1.378(6) . ?
C17 H17 0.9500 . ?
C17 C18 1.397(7) . ?
C18 H18 0.9500 . ?
C18 C19 1.358(8) . ?
C19 H19 0.9500 . ?
C19 C20 1.382(7) . ?
C20 H20 0.9500 . ?
C21 C22 1.391(6) . ?
C22 H22 0.9500 . ?
C22 C23 1.377(7) . ?
C23 H23 0.9500 . ?
C23 C24 1.366(8) . ?
C24 H24 0.9500 . ?
C24 C25 1.365(8) . ?
C25 H25 0.9500 . ?
Co2 N18 1.970(3) . ?
Co2 N19 1.987(3) . ?
Co2 N20 2.003(4) . ?
Co2 N23 1.949(4) . ?
Co2 N26 1.933(4) . ?
Co2 C26 1.909(4) . ?
N16 C26 1.350(5) . ?
N16 C27 1.388(5) . ?
N16 C29 1.472(5) . ?
N17 C26 1.350(5) . ?
N17 C28 1.390(5) . ?
N17 C30 1.481(5) . ?
N18 C31 1.352(5) . ?
N18 C35 1.345(5) . ?
N19 C36 1.356(5) . ?
N19 C40 1.346(5) . ?
N20 N21 1.197(5) . ?
N21 N22 1.162(5) . ?
N23 N24 1.211(5) . ?
N24 N25 1.157(5) . ?
N26 N27 1.212(5) . ?
N27 N28 1.150(5) . ?
C27 H27 0.9500 . ?
C27 C28 1.342(6) . ?
C28 H28 0.9500 . ?
C29 H29 1.0000 . ?
C29 C31 1.515(5) . ?
C29 C36 1.507(6) . ?
C30 H30 1.0000 . ?
C30 H30A 1.0000 . ?
C30 C41 1.449(7) . ?
C30 C41A 1.506(7) . ?
C30 C46 1.487(7) . ?
C30 C46A 1.541(9) . ?
C31 C32 1.377(6) . ?
C32 H32 0.9500 . ?
C32 C33 1.386(6) . ?
C33 H33 0.9500 . ?
C33 C34 1.389(6) . ?
C34 H34 0.9500 . ?
C34 C35 1.378(6) . ?
C35 H35 0.9500 . ?
C36 C37 1.376(5) . ?
C37 H37 0.9500 . ?
C37 C38 1.388(6) . ?
C38 H38 0.9500 . ?
C38 C39 1.385(6) . ?
C39 H39 0.9500 . ?
C39 C40 1.380(6) . ?
C40 H40 0.9500 . ?
C41 C42 1.3900 . ?
C41 N41 1.3900 . ?
C42 H42 0.9500 . ?
C42 C43 1.3900 . ?
C43 H43 0.9500 . ?
C43 C44 1.3900 . ?
C44 H44 0.9500 . ?
C44 C45 1.3900 . ?
C45 H45 0.9500 . ?
C45 N41 1.3900 . ?
C41A C42A 1.3900 . ?
C41A N41A 1.3900 . ?
C42A H42A 0.9500 . ?
C42A C43A 1.3900 . ?
C43A H43A 0.9500 . ?
C43A C44A 1.3900 . ?
C44A H44A 0.9500 . ?
C44A C45A 1.3900 . ?
C45A H45A 0.9500 . ?
C45A N41A 1.3900 . ?
C46 C47 1.3900 . ?
C46 N83 1.3900 . ?
C47 H47 0.9500 . ?
C47 C48 1.3900 . ?
C48 H48 0.9500 . ?
C48 C49 1.3900 . ?
C49 H49 0.9500 . ?
C49 C50 1.3900 . ?
C50 H50 0.9500 . ?
C50 N83 1.3900 . ?
C46A C47A 1.3900 . ?
C46A N83A 1.3900 . ?
C47A H47A 0.9500 . ?
C47A C48A 1.3900 . ?
C48A H48A 0.9500 . ?
C48A C49A 1.3900 . ?
C49A H49A 0.9500 . ?
C49A C50A 1.3900 . ?
C50A H50A 0.9500 . ?
C50A N83A 1.3900 . ?
S2 O2 1.498(6) . ?
S2 C72 1.794(8) . ?
S2 C73 1.852(9) . ?
C72 H72A 0.9800 . ?
C72 H72B 0.9800 . ?
C72 H72C 0.9800 . ?
C73 H73A 0.9800 . ?
C73 H73B 0.9800 . ?
C73 H73C 0.9800 . ?
S2' O2' 1.498(13) . ?
S2' C72' 1.723(17) . ?
S2' C73' 1.79(3) . ?
C72' H72D 0.9800 . ?
C72' H72E 0.9800 . ?
C72' H72F 0.9800 . ?
C73' H73D 0.9800 . ?
C73' H73E 0.9800 . ?
C73' H73F 0.9800 . ?
S1 C70 1.796(4) . ?
S1 C71 1.796(4) . ?
S1 O1 1.493(4) . ?
C70 H70A 0.9800 . ?
C70 H70B 0.9800 . ?
C70 H70C 0.9800 . ?
C71 H71A 0.9800 . ?
C71 H71B 0.9800 . ?
C71 H71C 0.9800 . ?
O1' S1' 1.494(4) . ?
C71' H71D 0.9800 . ?
C71' H71E 0.9800 . ?
C71' H71F 0.9800 . ?
C71' S1' 1.796(4) . ?
C70' H70D 0.9800 . ?
C70' H70E 0.9800 . ?
C70' H70F 0.9800 . ?
C70' S1' 1.796(4) . ?

loop_
_geom_torsion_atom_site_label_1
_geom_torsion_atom_site_label_2
_geom_torsion_atom_site_label_3
_geom_torsion_atom_site_label_4
_geom_torsion
_geom_torsion_site_symmetry_1
_geom_torsion_site_symmetry_2
_geom_torsion_site_symmetry_3
_geom_torsion_site_symmetry_4
_geom_torsion_publ_flag
Co1 N3 C11 C4 1.5(5) . . . . ?
Co1 N3 C11 C12 178.9(3) . . . . ?
Co1 N3 C15 C14 -177.9(3) . . . . ?
Co1 N4 C6 C4 2.2(5) . . . . ?
Co1 N4 C6 C7 -178.2(3) . . . . ?
Co1 N4 C10 C9 -179.5(3) . . . . ?
N1 C2 C3 N2 0.2(5) . . . . ?
N1 C4 C6 N4 56.6(5) . . . . ?
N1 C4 C6 C7 -123.0(4) . . . . ?
N1 C4 C11 N3 -58.5(5) . . . . ?
N1 C4 C11 C12 124.2(4) . . . . ?
N2 C5 C16 N6 46.0(5) . . . . ?
N2 C5 C16 C17 -134.7(4) . . . . ?
N2 C5 C21 N5 24.9(5) . . . . ?
N2 C5 C21 C22 -158.7(4) . . . . ?
N3 C11 C12 C13 -0.2(7) . . . . ?
N4 C6 C7 C8 -2.5(7) . . . . ?
N5 C21 C22 C23 1.8(8) . . . . ?
N6 C16 C17 C18 -0.8(7) . . . . ?
C1 N1 C2 C3 0.2(5) . . . . ?
C1 N1 C4 C6 -58.2(5) . . . . ?
C1 N1 C4 C11 61.4(4) . . . . ?
C1 N2 C3 C2 -0.5(5) . . . . ?
C1 N2 C5 C16 102.9(4) . . . . ?
C1 N2 C5 C21 -129.6(4) . . . . ?
C2 N1 C1 Co1 178.8(3) . . . . ?
C2 N1 C1 N2 -0.5(4) . . . . ?
C2 N1 C4 C6 120.0(4) . . . . ?
C2 N1 C4 C11 -120.3(4) . . . . ?
C3 N2 C1 Co1 -178.5(3) . . . . ?
C3 N2 C1 N1 0.6(4) . . . . ?
C3 N2 C5 C16 -73.0(5) . . . . ?
C3 N2 C5 C21 54.4(5) . . . . ?
C4 N1 C1 Co1 -2.7(5) . . . . ?
C4 N1 C1 N2 178.0(3) . . . . ?
C4 N1 C2 C3 -178.1(4) . . . . ?
C4 C6 C7 C8 177.0(4) . . . . ?
C4 C11 C12 C13 177.0(4) . . . . ?
C5 N2 C1 Co1 5.0(6) . . . . ?
C5 N2 C1 N1 -175.8(3) . . . . ?
C5 N2 C3 C2 176.0(4) . . . . ?
C5 C16 C17 C18 180.0(4) . . . . ?
C5 C21 C22 C23 -174.3(5) . . . . ?
C6 N4 C10 C9 -1.4(6) . . . . ?
C6 C4 C11 N3 60.6(5) . . . . ?
C6 C4 C11 C12 -116.8(4) . . . . ?
C6 C7 C8 C9 -1.0(7) . . . . ?
C7 C8 C9 C10 3.1(7) . . . . ?
C8 C9 C10 N4 -2.0(7) . . . . ?
C10 N4 C6 C4 -175.8(4) . . . . ?
C10 N4 C6 C7 3.7(6) . . . . ?
C11 N3 C15 C14 0.7(6) . . . . ?
C11 C4 C6 N4 -63.2(5) . . . . ?
C11 C4 C6 C7 117.2(5) . . . . ?
C11 C12 C13 C14 -0.8(7) . . . . ?
C12 C13 C14 C15 1.8(7) . . . . ?
C13 C14 C15 N3 -1.8(7) . . . . ?
C15 N3 C11 C4 -177.1(4) . . . . ?
C15 N3 C11 C12 0.3(6) . . . . ?
C16 N6 C20 C19 -0.7(8) . . . . ?
C16 C5 C21 N5 150.9(4) . . . . ?
C16 C5 C21 C22 -32.7(6) . . . . ?
C16 C17 C18 C19 -0.8(8) . . . . ?
C17 C18 C19 C20 1.5(8) . . . . ?
C18 C19 C20 N6 -0.8(9) . . . . ?
C20 N6 C16 C5 -179.2(4) . . . . ?
C20 N6 C16 C17 1.5(7) . . . . ?
C21 N5 C25 C24 -2.2(9) . . . . ?
C21 C5 C16 N6 -80.6(5) . . . . ?
C21 C5 C16 C17 98.7(5) . . . . ?
C21 C22 C23 C24 -0.2(8) . . . . ?
C22 C23 C24 C25 -2.4(9) . . . . ?
C23 C24 C25 N5 3.7(9) . . . . ?
C25 N5 C21 C5 175.6(5) . . . . ?
C25 N5 C21 C22 -0.7(7) . . . . ?
Co2 N18 C31 C29 2.2(5) . . . . ?
Co2 N18 C31 C32 -175.6(3) . . . . ?
Co2 N18 C35 C34 175.9(3) . . . . ?
Co2 N19 C36 C29 -3.6(4) . . . . ?
Co2 N19 C36 C37 172.8(3) . . . . ?
Co2 N19 C40 C39 -172.5(3) . . . . ?
N16 C27 C28 N17 0.1(5) . . . . ?
N16 C29 C31 N18 55.8(4) . . . . ?
N16 C29 C31 C32 -126.4(4) . . . . ?
N16 C29 C36 N19 -54.5(4) . . . . ?
N16 C29 C36 C37 129.0(4) . . . . ?
N17 C30 C41 C42 -69.2(10) . . . . ?
N17 C30 C41 N41 109.3(6) . . . . ?
N17 C30 C41A C42A -70.2(7) . . . . ?
N17 C30 C41A N41A 107.4(7) . . . . ?
N17 C30 C46 C47 -151.9(5) . . . . ?
N17 C30 C46 N83 21.1(8) . . . . ?
N17 C30 C46A C47A -147.3(14) . . . . ?
N17 C30 C46A N83A 31.5(13) . . . . ?
N18 C31 C32 C33 -1.0(6) . . . . ?
N19 C36 C37 C38 1.0(6) . . . . ?
C26 N16 C27 C28 -0.6(5) . . . . ?
C26 N16 C29 C31 -58.1(5) . . . . ?
C26 N16 C29 C36 60.4(4) . . . . ?
C26 N17 C28 C27 0.3(5) . . . . ?
C26 N17 C30 C41 -147.2(6) . . . . ?
C26 N17 C30 C41A -139.9(6) . . . . ?
C26 N17 C30 C46 92.3(7) . . . . ?
C26 N17 C30 C46A 87.7(11) . . . . ?
C27 N16 C26 Co2 -177.8(3) . . . . ?
C27 N16 C26 N17 0.7(4) . . . . ?
C27 N16 C29 C31 116.8(4) . . . . ?
C27 N16 C29 C36 -124.7(4) . . . . ?
C28 N17 C26 Co2 177.5(4) . . . . ?
C28 N17 C26 N16 -0.6(4) . . . . ?
C28 N17 C30 C41 39.3(7) . . . . ?
C28 N17 C30 C41A 46.6(7) . . . . ?
C28 N17 C30 C46 -81.3(7) . . . . ?
C28 N17 C30 C46A -85.9(11) . . . . ?
C29 N16 C26 Co2 -2.2(5) . . . . ?
C29 N16 C26 N17 176.4(3) . . . . ?
C29 N16 C27 C28 -175.9(4) . . . . ?
C29 C31 C32 C33 -178.5(4) . . . . ?
C29 C36 C37 C38 177.2(4) . . . . ?
C30 N17 C26 Co2 3.1(7) . . . . ?
C30 N17 C26 N16 -175.1(4) . . . . ?
C30 N17 C28 C27 174.6(4) . . . . ?
C30 C41 C42 C43 178.4(12) . . . . ?
C30 C41 N41 C45 -178.7(9) . . . . ?
C30 C41A C42A C43A 177.7(9) . . . . ?
C30 C41A N41A C45A -177.4(11) . . . . ?
C30 C46 C47 C48 173.1(9) . . . . ?
C30 C46 N83 C50 -172.8(10) . . . . ?
C30 C46A C47A C48A 179(2) . . . . ?
C30 C46A N83A C50A -178.9(19) . . . . ?
C31 N18 C35 C34 -1.6(6) . . . . ?
C31 C29 C36 N19 64.4(4) . . . . ?
C31 C29 C36 C37 -112.1(4) . . . . ?
C31 C32 C33 C34 -0.3(6) . . . . ?
C32 C33 C34 C35 0.6(7) . . . . ?
C33 C34 C35 N18 0.4(7) . . . . ?
C35 N18 C31 C29 179.6(4) . . . . ?
C35 N18 C31 C32 1.9(6) . . . . ?
C36 N19 C40 C39 2.0(6) . . . . ?
C36 C29 C31 N18 -63.6(4) . . . . ?
C36 C29 C31 C32 114.2(4) . . . . ?
C36 C37 C38 C39 -0.4(6) . . . . ?
C37 C38 C39 C40 0.7(6) . . . . ?
C38 C39 C40 N19 -1.5(6) . . . . ?
C40 N19 C36 C29 -178.2(3) . . . . ?
C40 N19 C36 C37 -1.8(5) . . . . ?
C41 C30 C46 C47 83.8(8) . . . . ?
C41 C30 C46 N83 -103.2(8) . . . . ?
C41 C42 C43 C44 0.0 . . . . ?
C42 C41 N41 C45 0.0 . . . . ?
C42 C43 C44 C45 0.0 . . . . ?
C43 C44 C45 N41 0.0 . . . . ?
C44 C45 N41 C41 0.0 . . . . ?
N41 C41 C42 C43 0.0 . . . . ?
C41A C30 C46A C47A 83.6(18) . . . . ?
C41A C30 C46A N83A -97.6(12) . . . . ?
C41A C42A C43A C44A 0.0 . . . . ?
C42A C41A N41A C45A 0.0 . . . . ?
C42A C43A C44A C45A 0.0 . . . . ?
C43A C44A C45A N41A 0.0 . . . . ?
C44A C45A N41A C41A 0.0 . . . . ?
N41A C41A C42A C43A 0.0 . . . . ?
C46 C30 C41 C42 55.1(11) . . . . ?
C46 C30 C41 N41 -126.3(6) . . . . ?
C46 C47 C48 C49 0.0 . . . . ?
C47 C46 N83 C50 0.0 . . . . ?
C47 C48 C49 C50 0.0 . . . . ?
C48 C49 C50 N83 0.0 . . . . ?
C49 C50 N83 C46 0.0 . . . . ?
N83 C46 C47 C48 0.0 . . . . ?
C46A C30 C41A C42A 59.1(12) . . . . ?
C46A C30 C41A N41A -123.3(11) . . . . ?
C46A C47A C48A C49A 0.0 . . . . ?
C47A C46A N83A C50A 0.0 . . . . ?
C47A C48A C49A C50A 0.0 . . . . ?
C48A C49A C50A N83A 0.0 . . . . ?
C49A C50A N83A C46A 0.0 . . . . ?
N83A C46A C47A C48A 0.0 . . . . ?
